data_7120759
loop_
_publ_author_name
'Aparicio, F\'atima'
'Faour, Lara'
'Allain, Magali'
'Canevet, David'
'Salle, Marc'

_publ_section_title
;
 Pyrene-functionalized Foldamer: Structural Impact and Recognition
 Properties supported by Donor-Acceptor Interactions
;
_journal_name_full 'Chem. Commun.'
_journal_paper_doi 10.1039/C7CC07253H
_journal_year 2017
_chemical_absolute_configuration unk
_chemical_formula_moiety 'C101 H115 N11 O9, C H Cl3'
_chemical_formula_sum 'C102 H116 Cl3 N11 O9'
_chemical_formula_weight 1746.41
_space_group_IT_number 9
_symmetry_cell_setting monoclinic
_symmetry_space_group_name_Hall 'C -2yc'
_symmetry_space_group_name_H-M 'C 1 c 1'
_atom_sites_solution_hydrogens geom
_atom_sites_solution_primary direct
_atom_sites_solution_secondary difmap
_audit_creation_date 2016-03-10T11:41:54-00:00
_audit_creation_method 'WinGX routine CIF_UPDATE'
_audit_update_record
;
2017-09-12 deposited with the CCDC.
2017-10-11 downloaded from the CCDC.
;
_cell_angle_alpha 90
_cell_angle_beta 110.350(4)
_cell_angle_gamma 90
_cell_formula_units_Z 8
_cell_length_a 19.7171(8)
_cell_length_b 48.1436(19)
_cell_length_c 22.2536(6)
_cell_measurement_reflns_used 14897
_cell_measurement_temperature 150.0(1)
_cell_measurement_theta_max 72.454
_cell_measurement_theta_min 2.753
_cell_volume 19805.8(13)
_computing_cell_refinement 'CrysAlisPro, Agilent Technologies, V1.171.37.35g'
_computing_data_collection 'CrysAlisPro, Agilent Technologies, V1.171.37.35g'
_computing_data_reduction 'CrysAlisPro, Agilent Technologies, V1.171.37.35g'
_computing_molecular_graphics 'DIAMOND 3.2k (Crystal Impact GbR, 2014)'
_computing_publication_material 'WinGX publication routines (Farrugia, 1999)'
_computing_structure_refinement 'SHELXL-97 (Sheldrick, 2008)'
_computing_structure_solution 'SHELXS-97 (Sheldrick, 2008)'
_diffrn_ambient_temperature 150.0(1)
_diffrn_detector_area_resol_mean 5.199
_diffrn_measured_fraction_theta_full 0.981
_diffrn_measured_fraction_theta_max 0.981
_diffrn_measurement_device_type 'SuperNova, Single source at offset, AtlasS2'
_diffrn_measurement_method '\w scans'
_diffrn_radiation_monochromator mirror
_diffrn_radiation_probe x-ray
_diffrn_radiation_type CuK\a
_diffrn_radiation_wavelength 1.54184
_diffrn_reflns_av_R_equivalents 0.0341
_diffrn_reflns_limit_h_max 24
_diffrn_reflns_limit_h_min -24
_diffrn_reflns_limit_k_max 58
_diffrn_reflns_limit_k_min -58
_diffrn_reflns_limit_l_max 27
_diffrn_reflns_limit_l_min -27
_diffrn_reflns_number 88348
_diffrn_reflns_theta_full 72.96
_diffrn_reflns_theta_max 72.96
_diffrn_reflns_theta_min 2.56
_exptl_absorpt_coefficient_mu 1.317
_exptl_absorpt_correction_T_max 1
_exptl_absorpt_correction_T_min 0.61789
_exptl_absorpt_correction_type multi-scan
_exptl_absorpt_process_details
;
        CrysAlisPro, Agilent Technologies,
        Version 1.171.37.35g (release 09-12-2014 CrysAlis171 .NET)
        (compiled Dec  9 2014,15:38:47)
        Empirical absorption correction using spherical harmonics,
 implemented in SCALE3 ABSPACK scaling algorithm.
;
_exptl_crystal_colour colorless
_exptl_crystal_density_diffrn 1.171
_exptl_crystal_density_method 'not measured'
_exptl_crystal_description prism
_exptl_crystal_F_000 7424
_exptl_crystal_size_max 0.314
_exptl_crystal_size_mid 0.222
_exptl_crystal_size_min 0.094
_platon_squeeze_details
;
The structure refinement showed disordered electron density which could not be
 reliably modeled and the program PLATON/SQUEEZE were used to remove the 
scattering contribution corresponding to chloroform solvent from the intensity
 data. The unit cell contains 2 voids of 4723 A3 containing 2256 electrons from
 which 1848 electrons can be attributed to the 208 carbon and 600 hydrogen
 missing atoms (alkyle chains)in the unit cell. The remaining 408 electrons can
 be attributed to approximately eight chloroform molecules. The solvent
 composition (eight chloroform molecules per cell) was included in the
 calculation of the empirical formula, formula weight, density, linear absorption
 coefficient and F(000).
;
_refine_diff_density_max 0.498
_refine_diff_density_min -0.187
_refine_ls_abs_structure_details 'flack h d (1983), acta cryst. a39, 876-881'
_refine_ls_abs_structure_Flack 0.4(2)
_refine_ls_extinction_method none
_refine_ls_goodness_of_fit_ref 0.864
_refine_ls_hydrogen_treatment constr
_refine_ls_matrix_type fullcycle
_refine_ls_number_parameters 1705
_refine_ls_number_reflns 32932
_refine_ls_number_restraints 41
_refine_ls_restrained_S_all 0.876
_refine_ls_R_factor_all 0.1154
_refine_ls_R_factor_gt 0.0792
_refine_ls_shift/su_max 0.002
_refine_ls_structure_factor_coef Fsqd
_refine_ls_weighting_details 'calc w=1/[\s^2^(fo^2^)+(0.1432p)^2^+0.0000p] where p=(fo^2^+2fc^2^)/3'
_refine_ls_weighting_scheme calc
_refine_ls_wR_factor_gt 0.2173
_refine_ls_wR_factor_ref 0.2516
_reflns_number_gt 14597
_reflns_number_total 32932
_reflns_threshold_expression >2sigma(I)
_cod_data_source_file c7cc07253h2.cif
_cod_data_source_block squeezed
_cod_depositor_comments
;
The following automatic conversions were performed:

'_refine_ls_structure_factor_coef' value 'fsqd' changed to 'Fsqd'
according to
/home/data/users/saulius/crontab/automatic-downloads/rss-feeds/RSC/lib/dictionaries/cif_core.dic
dictionary named 'cif_core.dic' version 2.4.2 from 2011-04-26.

'_atom_site_adp_type' value 'uani' changed to 'Uani' according to
/home/data/users/saulius/crontab/automatic-downloads/rss-feeds/RSC/lib/dictionaries/cif_core.dic
dictionary named 'cif_core.dic' version 2.4.2 from 2011-04-26 (190
times).

'_atom_site_adp_type' value 'uiso' changed to 'Uiso' according to
/home/data/users/saulius/crontab/automatic-downloads/rss-feeds/RSC/lib/dictionaries/cif_core.dic
dictionary named 'cif_core.dic' version 2.4.2 from 2011-04-26 (80
times).

'_atom_site_refinement_flags' value 'r' changed to 'R' according to
/home/data/users/saulius/crontab/automatic-downloads/rss-feeds/RSC/lib/dictionaries/cif_core.dic
dictionary named 'cif_core.dic' version 2.4.2 from 2011-04-26 (80
times).

'_atom_site_refinement_flags' value 'd' changed to 'D' according to
/home/data/users/saulius/crontab/automatic-downloads/rss-feeds/RSC/lib/dictionaries/cif_core.dic
dictionary named 'cif_core.dic' version 2.4.2 from 2011-04-26 (2
times).

'_atom_site_refinement_flags' value 'g' changed to 'G' according to
/home/data/users/saulius/crontab/automatic-downloads/rss-feeds/RSC/lib/dictionaries/cif_core.dic
dictionary named 'cif_core.dic' version 2.4.2 from 2011-04-26 (4
times).

'_atom_site_refinement_flags' value 'gu' changed to 'GU' according to
/home/data/users/saulius/crontab/automatic-downloads/rss-feeds/RSC/lib/dictionaries/cif_core.dic
dictionary named 'cif_core.dic' version 2.4.2 from 2011-04-26 (2
times).

'_atom_site_refinement_flags' value 'u' changed to 'U' according to
/home/data/users/saulius/crontab/automatic-downloads/rss-feeds/RSC/lib/dictionaries/cif_core.dic
dictionary named 'cif_core.dic' version 2.4.2 from 2011-04-26 (7
times).

Automatic conversion script
Id: cif_fix_values 4973 2017-02-22 13:04:09Z antanas 

2018-02-14
Z value and formula fixed to values more according to usual
chemical conventions.                 miguel
;
_cod_original_formula_sum 'C204 H232 Cl6 N22 O18'
_cod_original_formula_weight 3492.82
_cod_original_formula_moiety '2 (C101 H115 N11 O9), 2 C H Cl3'
_cod_original_formula_units_Z 4
_cod_original_cell_volume 19805.8(12)
_cod_database_code 7120759

loop_
_symmetry_equiv_pos_as_xyz
'x, y, z'
'x, -y, z+1/2'
'x+1/2, y+1/2, z'
'x+1/2, -y+1/2, z+1/2'

loop_
_atom_site_label
_atom_site_type_symbol
_atom_site_fract_x
_atom_site_fract_y
_atom_site_fract_z
_atom_site_U_iso_or_equiv
_atom_site_adp_type
_atom_site_occupancy
_atom_site_calc_flag
_atom_site_refinement_flags
c1 c 0.9762(3) 0.00383(10) 0.97364(17) 0.131(2) Uani 1 d .
c2 c 0.9302(4) 0.02756(11) 0.96464(18) 0.186(4) Uani 1 d .
h2 h 0.9478 0.0452 0.9614 0.224 Uiso 1 calc R
c3 c 0.8544(4) 0.02370(16) 0.9605(2) 0.202(5) Uani 1 d .
h3 h 0.8251 0.0392 0.9567 0.242 Uiso 1 calc R
c4 c 0.8290(3) 0.00017(13) 0.96203(18) 0.160(3) Uani 1 d .
c5 c 0.7499(3) -0.00406(17) 0.95932(17) 0.186(4) Uani 1 d .
h5 h 0.7225 0.0116 0.9596 0.223 Uiso 1 calc R
c6 c 0.7196(6) -0.0286(2) 0.9566(2) 0.228(6) Uani 1 d .
h6 h 0.6708 -0.0289 0.9518 0.274 Uiso 1 calc R
c7 c 0.7560(5) -0.0557(2) 0.96050(19) 0.200(4) Uani 1 d .
c8 c 0.7260(7) -0.0804(2) 0.9559(2) 0.260(8) Uani 1 d .
h8 h 0.6776 -0.082 0.9519 0.312 Uiso 1 calc R
c9 c 0.7665(4) -0.1037(2) 0.9571(3) 0.205(4) Uani 1 d .
h9 h 0.7454 -0.1212 0.9516 0.246 Uiso 1 calc R
c10 c 0.8346(4) -0.10080(15) 0.9660(2) 0.166(3) Uani 1 d .
h10 h 0.8606 -0.1173 0.9703 0.2 Uiso 1 calc R
c11 c 0.8756(3) -0.07582(12) 0.96999(19) 0.140(2) Uani 1 d .
c12 c 0.9487(3) -0.07306(11) 0.97964(19) 0.140(2) Uani 1 d .
h12 h 0.9753 -0.0893 0.9837 0.168 Uiso 1 calc R
c13 c 0.9843(3) -0.04922(12) 0.98363(19) 0.146(2) Uani 1 d .
h13 h 1.0337 -0.0492 0.9911 0.176 Uiso 1 calc R
c14 c 0.9437(3) -0.02250(10) 0.97586(16) 0.148(3) Uani 1 d .
c15 c 0.8698(3) -0.02355(13) 0.96975(17) 0.140(2) Uani 1 d .
c16 c 0.8326(3) -0.05171(14) 0.96814(16) 0.150(3) Uani 1 d .
c17 c 1.0487(4) 0.00611(10) 0.98165(19) 0.144(2) Uani 1 d .
h17a h 1.0574 0.0246 0.9686 0.172 Uiso 1 calc R
h17b h 1.0595 -0.007 0.9531 0.172 Uiso 1 calc R
c18 c 1.1504(3) -0.01303(10) 1.06073(17) 0.144(2) Uani 1 d .
c19 c 1.2018(3) -0.01544(10) 1.13254(18) 0.1340(19) Uani 1 d .
c20 c 1.2622(4) -0.03228(14) 1.1476(2) 0.160(2) Uani 1 d .
h20 h 1.2757 -0.0419 1.1173 0.192 Uiso 1 calc R
c21 c 1.3016(3) -0.03329(14) 1.2145(3) 0.169(3) Uani 1 d .
c22 c 1.2787(3) -0.01779(12) 1.25585(19) 0.144(2) Uani 1 d .
h22 h 1.305 -0.0178 1.2996 0.173 Uiso 1 calc R
c23 c 1.2190(3) -0.00299(12) 1.23271(18) 0.141(2) Uani 1 d .
c24 c 1.2010(3) 0.01112(12) 1.27988(16) 0.1317(18) Uani 1 d .
c25 c 1.1040(3) 0.04433(10) 1.29199(15) 0.1224(16) Uani 1 d .
c26 c 1.1291(3) 0.04521(12) 1.35847(17) 0.138(2) Uani 1 d .
h26 h 1.1673 0.0343 1.3835 0.165 Uiso 1 calc R
c27 c 1.0934(3) 0.06339(13) 1.38445(19) 0.149(3) Uani 1 d .
h27 h 1.1092 0.0657 1.4287 0.179 Uiso 1 calc R
c28 c 1.0344(3) 0.07830(12) 1.34590(16) 0.138(2) Uani 1 d .
h28 h 1.0074 0.0895 1.3631 0.166 Uiso 1 calc R
c29 c 1.0175(3) 0.07568(10) 1.28052(18) 0.1302(19) Uani 1 d .
c30 c 0.9394(4) 0.11460(11) 1.2473(2) 0.140(2) Uani 1 d .
c31 c 0.8979(3) 0.13071(9) 1.1865(2) 0.1247(18) Uani 1 d .
c32 c 0.8982(3) 0.16093(11) 1.1854(4) 0.153(3) Uani 1 d .
h32 h 0.9199 0.1717 1.2217 0.184 Uiso 1 calc R
c33 c 0.8632(4) 0.17227(10) 1.1252(6) 0.210(5) Uani 1 d .
c34 c 0.8289(4) 0.15920(12) 1.0692(5) 0.173(3) Uani 1 d .
h34 h 0.8057 0.1678 1.03 0.208 Uiso 1 calc R
c35 c 0.8342(3) 0.13045(9) 1.0800(3) 0.1306(18) Uani 1 d .
c36 c 0.7914(3) 0.11495(10) 1.0226(2) 0.1256(18) Uani 1 d .
c37 c 0.7063(3) 0.07409(8) 0.98832(16) 0.1261(19) Uani 1 d .
c38 c 0.6858(3) 0.07666(12) 0.92091(19) 0.137(2) Uani 1 d .
h38 h 0.7091 0.0889 0.9023 0.164 Uiso 1 calc R
c39 c 0.6339(4) 0.06131(15) 0.88713(18) 0.186(4) Uani 1 d .
h39 h 0.621 0.0614 0.8428 0.224 Uiso 1 calc R
c40 c 0.5950(3) 0.04383(12) 0.91644(19) 0.147(2) Uani 1 d .
h40 h 0.5543 0.0339 0.892 0.176 Uiso 1 calc R
c41 c 0.6209(3) 0.04257(10) 0.98252(16) 0.133(2) Uani 1 d .
c42 c 0.5280(3) 0.01371(10) 0.99082(18) 0.140(2) Uani 1 d .
c43 c 0.4999(3) -0.00450(10) 1.03909(18) 0.1332(18) Uani 1 d .
c44 c 0.4373(2) -0.02099(11) 1.0180(2) 0.137(2) Uani 1 d .
h44 h 0.411 -0.0224 0.9745 0.165 Uiso 1 calc R
c45 c 0.4154(3) -0.03467(12) 1.06056(17) 0.1350(18) Uani 1 d .
c46 c 0.4582(3) -0.03382(11) 1.1254(2) 0.1355(19) Uani 1 d .
h46 h 0.4462 -0.0442 1.1555 0.163 Uiso 1 calc R
c47 c 0.5195(4) -0.01684(12) 1.14360(19) 0.154(2) Uani 1 d .
c48 c 0.5648(3) -0.01629(13) 1.2126(2) 0.148(2) Uani 1 d .
c49 c 0.6661(3) 0.00849(13) 1.29420(15) 0.157(2) Uani 1 d .
h49a h 0.6557 -0.0051 1.322 0.189 Uiso 1 calc R
h49b h 0.6559 0.0268 1.3069 0.189 Uiso 1 calc R
c50 c 0.7454(4) 0.00651(13) 1.29957(17) 0.176(4) Uani 1 d .
c51 c 0.7855(3) 0.03086(14) 1.30879(18) 0.162(3) Uani 1 d .
h51 h 0.7647 0.0477 1.3136 0.194 Uiso 1 calc R
c52 c 0.8522(4) 0.03025(12) 1.31074(16) 0.158(3) Uani 1 d .
h52 h 0.8767 0.0469 1.312 0.19 Uiso 1 calc R
c53 c 0.8854(3) 0.00690(15) 1.31098(16) 0.159(4) Uani 1 d .
c54 c 0.9558(5) 0.00426(14) 1.3156(2) 0.194(4) Uani 1 d .
h54 h 0.9805 0.0209 1.3179 0.233 Uiso 1 calc R
c55 c 0.9981(3) -0.02061(14) 1.31747(17) 0.152(3) Uani 1 d .
h55 h 1.0466 -0.0195 1.3217 0.182 Uiso 1 calc R
c56 c 0.9629(3) -0.04699(11) 1.31258(17) 0.141(2) Uani 1 d .
c57 c 0.9908(3) -0.07160(16) 1.3157(2) 0.162(3) Uani 1 d .
h57 h 1.0393 -0.0727 1.3197 0.194 Uiso 1 calc R
c58 c 0.9531(6) -0.09738(14) 1.3136(2) 0.212(5) Uani 1 d .
h58 h 0.9783 -0.114 1.318 0.254 Uiso 1 calc R
c59 c 0.8723(4) -0.09802(18) 1.3041(2) 0.196(4) Uani 1 d .
h59 h 0.8458 -0.1142 1.3014 0.235 Uiso 1 calc R
c60 c 0.8433(4) -0.07130(11) 1.30009(16) 0.167(3) Uani 1 d .
c61 c 0.7686(3) -0.06907(16) 1.29203(18) 0.158(3) Uani 1 d .
h61 h 0.7411 -0.0851 1.288 0.189 Uiso 1 calc R
c62 c 0.7382(3) -0.04494(10) 1.29027(18) 0.136(2) Uani 1 d .
h62 h 0.6892 -0.0441 1.2845 0.163 Uiso 1 calc R
c63 c 0.7789(3) -0.01954(11) 1.29710(14) 0.1266(19) Uani 1 d .
c64 c 0.8486(3) -0.02100(11) 1.30349(14) 0.141(2) Uani 1 d .
c65 c 0.8822(3) -0.04493(11) 1.30660(16) 0.133(2) Uani 1 d .
c66 c 1.1013(4) 0.16287(11) 1.2832(3) 0.147(2) Uani 1 d .
c67 c 1.0881(3) 0.14010(10) 1.2326(3) 0.1343(18) Uani 1 d .
h67 h 1.0896 0.1213 1.2425 0.161 Uiso 1 calc R
c68 c 1.0731(4) 0.15009(17) 1.1688(2) 0.166(3) Uani 1 d .
h68 h 1.0732 0.1359 1.1405 0.199 Uiso 1 calc R
c69 c 1.0605(3) 0.17224(12) 1.1428(2) 0.1293(17) Uani 1 d .
c70 c 1.0425(3) 0.17773(11) 1.0768(2) 0.1253(15) Uani 1 d .
h70 h 1.0349 0.1627 1.049 0.15 Uiso 1 calc R
c71 c 1.0358(4) 0.20286(14) 1.0525(3) 0.171(3) Uani 1 d .
h71 h 1.0244 0.2057 1.0087 0.206 Uiso 1 calc R
c72 c 1.0470(3) 0.2260(2) 1.0965(3) 0.189(4) Uani 1 d .
c73 c 1.0378(4) 0.25297(18) 1.0722(5) 0.202(4) Uani 1 d .
h73 h 1.0241 0.256 1.0283 0.243 Uiso 1 calc R
c74 c 1.0490(5) 0.27503(16) 1.1135(3) 0.197(4) Uani 1 d .
h74 h 1.0451 0.2932 1.0983 0.237 Uiso 1 calc R
c75 c 1.0665(4) 0.26972(17) 1.1785(4) 0.183(3) Uani 1 d .
h75 h 1.0715 0.2848 1.2058 0.219 Uiso 1 calc R
c76 c 1.0772(3) 0.24257(14) 1.2061(3) 0.154(2) Uani 1 d .
c77 c 1.0972(3) 0.23853(10) 1.2739(2) 0.1326(19) Uani 1 d .
h77 h 1.1034 0.254 1.3003 0.159 Uiso 1 calc R
c78 c 1.1072(3) 0.21342(10) 1.3003(2) 0.1207(16) Uani 1 d .
h78 h 1.1218 0.2111 1.3445 0.145 Uiso 1 calc R
c79 c 1.0939(3) 0.18916(11) 1.2562(3) 0.142(2) Uani 1 d .
c80 c 1.0762(3) 0.19157(12) 1.1931(3) 0.146(3) Uani 1 d .
c81 c 1.0706(2) 0.21992(11) 1.1628(2) 0.1259(18) Uani 1 d .
c82 c 1.1192(3) 0.15768(9) 1.3509(3) 0.144(2) Uani 1 d .
h82a h 1.1349 0.1386 1.3598 0.173 Uiso 1 calc R
h82b h 1.1595 0.1695 1.3745 0.173 Uiso 1 calc R
c83 c 1.0657(3) 0.18049(9) 1.4216(2) 0.1141(14) Uani 1 d .
c84 c 0.9948(3) 0.18479(9) 1.42835(19) 0.1167(15) Uani 1 d .
c85 c 0.9931(3) 0.20522(13) 1.4740(3) 0.139(2) Uani 1 d .
h85 h 1.0345 0.2152 1.4963 0.167 Uiso 1 calc R
c86 c 0.9285(5) 0.21001(13) 1.4846(4) 0.183(3) Uani 1 d .
c87 c 0.8636(4) 0.19744(12) 1.4454(3) 0.159(2) Uani 1 d .
h87 h 0.8184 0.2031 1.4452 0.191 Uiso 1 calc R
c88 c 0.8724(2) 0.17611(10) 1.4073(2) 0.1154(14) Uani 1 d .
c89 c 0.7860(7) 0.15982(10) 1.3635(3) 0.237(6) Uani 1 d .
c90 c 0.7620(3) 0.12259(10) 1.29480(17) 0.1169(15) Uani 1 d .
c91 c 0.6933(3) 0.12156(13) 1.2969(2) 0.144(2) Uani 1 d .
h91 h 0.6836 0.133 1.3266 0.173 Uiso 1 calc R
c92 c 0.6394(4) 0.10583(12) 1.2604(2) 0.154(2) Uani 1 d .
h92 h 0.5923 0.1066 1.2607 0.185 Uiso 1 calc R
c93 c 0.6621(2) 0.08778(9) 1.22120(19) 0.1168(15) Uani 1 d D
h93 h 0.627 0.0758 1.1954 0.14 Uiso 1 calc R
c94 c 0.7408(3) 0.08522(12) 1.2153(2) 0.181(4) Uani 1 d D
c95 c 0.7458(5) 0.04369(14) 1.1607(2) 0.220(5) Uani 1 d .
c96 c 0.7796(3) 0.02830(6) 1.14534(14) 0.290(9) Uani 1 d G
c97 c 0.7757(2) -0.00052(6) 1.14590(11) 0.147(2) Uani 1 d G
h97 h 0.7354 -0.0092 1.1501 0.177 Uiso 1 calc R
c98 c 0.8320(2) -0.01642(4) 1.14015(12) 0.189(4) Uani 1 d G
c99 c 0.8922(2) -0.00349(6) 1.13383(13) 0.329(10) Uani 1 d G
h99 h 0.9299 -0.0141 1.13 0.394 Uiso 1 calc R
c100 c 0.8961(2) 0.02533(6) 1.13327(15) 0.247(6) Uani 1 d GU
c101 c 0.9712(5) 0.03959(13) 1.11348(17) 0.215(4) Uani 1 d .
c102 c 0.9767(3) 0.08167(15) 1.0597(3) 0.178(4) Uani 1 d .
c103 c 1.0427(3) 0.07831(14) 1.0648(3) 0.160(3) Uani 1 d .
h103 h 1.0686 0.0648 1.0935 0.192 Uiso 1 calc R
c104 c 1.0768(3) 0.09165(12) 1.0344(3) 0.156(3) Uani 1 d .
h104 h 1.126 0.0888 1.043 0.187 Uiso 1 calc R
c105 c 1.0328(3) 0.11271(15) 0.9827(3) 0.200(4) Uani 1 d .
h105 h 1.0509 0.122 0.9549 0.24 Uiso 1 calc R
c106 c 0.9610(3) 0.11606(12) 0.9831(3) 0.153(3) Uani 1 d .
c107 c 0.92497(18) 0.15652(10) 0.9029(2) 0.1187(15) Uani 1 d .
c108 c 0.8603(3) 0.17355(10) 0.8673(2) 0.1272(15) Uani 1 d .
c109 c 0.8726(4) 0.19325(12) 0.8222(4) 0.160(2) Uani 1 d .
h109 h 0.9159 0.1946 0.8144 0.192 Uiso 1 calc R
c110 c 0.8146(5) 0.20907(16) 0.7934(4) 0.195(3) Uani 1 d .
c111 c 0.7509(4) 0.20518(11) 0.7977(3) 0.1414(18) Uani 1 d .
h111 h 0.7115 0.2159 0.7738 0.17 Uiso 1 calc R
c112 c 0.7439(2) 0.18516(9) 0.83771(17) 0.0993(10) Uani 1 d .
c113 c 0.6736(2) 0.18089(10) 0.8474(2) 0.1154(13) Uani 1 d .
c114 c 0.6103(3) 0.15482(12) 0.9062(4) 0.165(3) Uani 1 d .
h11a h 0.5974 0.1354 0.8983 0.198 Uiso 1 calc R
h11b h 0.5697 0.1659 0.88 0.198 Uiso 1 calc R
c115 c 0.6272(3) 0.16177(11) 0.9800(4) 0.167(3) Uani 1 d .
c116 c 0.6252(4) 0.13611(14) 1.0103(4) 0.214(4) Uani 1 d .
h116 h 0.6105 0.1192 0.9899 0.257 Uiso 1 calc R
c117 c 0.6512(4) 0.14103(11) 1.0818(4) 0.190(4) Uani 1 d .
h117 h 0.6588 0.1258 1.1091 0.229 Uiso 1 calc R
c118 c 0.6639(4) 0.16704(18) 1.1075(4) 0.216(5) Uani 1 d .
c119 c 0.6810(5) 0.1714(2) 1.1738(4) 0.219(5) Uani 1 d .
h119 h 0.6806 0.156 1.1989 0.263 Uiso 1 calc R
c120 c 0.6987(4) 0.1974(2) 1.2052(3) 0.220(5) Uani 1 d .
h120 h 0.7151 0.1986 1.2497 0.264 Uiso 1 calc R
c121 c 0.6905(3) 0.22193(15) 1.1658(3) 0.153(2) Uani 1 d .
c122 c 0.6980(5) 0.2485(2) 1.1906(3) 0.240(5) Uani 1 d .
h122 h 0.7083 0.2509 1.2343 0.288 Uiso 1 calc R
c123 c 0.6902(5) 0.27263(19) 1.1506(4) 0.221(4) Uani 1 d .
h123 h 0.6973 0.2904 1.1682 0.265 Uiso 1 calc R
c124 c 0.6723(4) 0.26879(17) 1.0862(3) 0.166(2) Uani 1 d .
h124 h 0.6666 0.2844 1.0602 0.199 Uiso 1 calc R
c125 c 0.6621(3) 0.24306(12) 1.0579(3) 0.1367(17) Uani 1 d .
c126 c 0.6397(3) 0.23748(12) 0.9909(2) 0.1356(18) Uani 1 d .
h126 h 0.6311 0.2527 0.9634 0.163 Uiso 1 calc R
c127 c 0.6302(3) 0.21240(9) 0.9645(3) 0.1280(16) Uani 1 d .
h127 h 0.6185 0.2107 0.9204 0.154 Uiso 1 calc R
c128 c 0.6377(3) 0.18814(11) 1.0027(3) 0.1354(18) Uani 1 d .
c129 c 0.6620(3) 0.19509(14) 1.0764(3) 0.141(2) Uani 1 d .
c130 c 0.6745(3) 0.21987(14) 1.0961(2) 0.142(2) Uani 1 d .
c131 c 1.4189(5) -0.0516(2) 1.2927(3) 0.249(5) Uani 1 d .
c132 c 1.4220(9) -0.0785(3) 1.3074(5) 0.398(11) Uani 1 d U
c133 c 1.4102(9) -0.1041(4) 1.2929(8) 0.419(14) Uani 1 d U
c143 c 0.8384(4) 0.21621(12) 1.0530(3) 0.182(3) Uani 1 d .
c144 c 0.8529(6) 0.24139(16) 1.0448(7) 0.293(7) Uani 1 d .
c145 c 0.8244(6) 0.2531(3) 0.9861(8) 0.341(10) Uani 1 d .
c155 c 0.3130(4) -0.0520(2) 0.9809(2) 0.225(5) Uani 1 d .
c156 c 0.3358(6) -0.0726(2) 0.9480(3) 0.251(5) Uani 1 d .
c157 c 0.3082(14) -0.1018(4) 0.9935(8) 0.447(15) Uani 1 d .
c167 c 0.9808(7) 0.2524(3) 1.5469(8) 0.334(9) Uani 1 d .
c179 c 0.8797(6) -0.06054(13) 1.1366(2) 0.272(7) Uani 1 d .
c180 c 0.8582(8) -0.09111(8) 1.1381(3) 0.272(6) Uani 1 d .
c181 c 0.8328(12) -0.1076(4) 1.1406(11) 0.453(14) Uani 1 d U
c191 c 0.7647(5) 0.24637(14) 0.7133(5) 0.225(5) Uani 1 d .
c192 c 0.7990(7) 0.26665(18) 0.6751(7) 0.288(7) Uani 1 d .
c193 c 0.7408(7) 0.2850(2) 0.6398(8) 0.320(9) Uani 1 d .
c194 c 0.7627(7) 0.3029(3) 0.5929(9) 0.419(11) Uani 1 d U
c195 c 0.7100(6) 0.3221(3) 0.5402(8) 0.314(8) Uani 1 d U
c196 c 0.7336(10) 0.3372(4) 0.4971(12) 0.474(17) Uani 1 d U
c197 c 0.6878(6) 0.3601(3) 0.4660(10) 0.386(12) Uani 1 d U
n1 n 1.0986(3) 0.00119(7) 1.04660(15) 0.156(2) Uani 1 d .
h1 h 1.0894 0.0094 1.0773 0.187 Uiso 1 calc R
n2 n 1.1778(2) -0.00150(9) 1.17110(12) 0.1329(14) Uani 1 d .
n3 n 1.1373(2) 0.02709(8) 1.25821(14) 0.1273(14) Uani 1 d .
h3a h 1.1146 0.0263 1.2175 0.153 Uiso 1 calc R
n4 n 1.0501(2) 0.05835(7) 1.25319(13) 0.1220(13) Uani 1 d .
n5 n 0.9657(2) 0.09022(6) 1.23793(14) 0.1222(14) Uani 1 d .
h5a h 0.9471 0.0831 1.2003 0.147 Uiso 1 calc R
n6 n 0.8591(3) 0.11657(5) 1.1350(2) 0.1187(10) Uani 1 d .
n7 n 0.7654(3) 0.09047(7) 1.03397(14) 0.1375(17) Uani 1 d .
h7 h 0.7853 0.0836 1.0717 0.165 Uiso 1 calc R
n8 n 0.6730(2) 0.05815(7) 1.01843(14) 0.1230(14) Uani 1 d .
n9 n 0.5888(3) 0.02516(7) 1.01632(13) 0.1389(17) Uani 1 d .
h9a h 0.612 0.0222 1.0564 0.167 Uiso 1 calc R
n10 n 0.5421(2) -0.00213(9) 1.10146(17) 0.1440(16) Uani 1 d .
n11 n 0.6219(3) 0.00320(9) 1.22789(13) 0.1475(16) Uani 1 d .
h11 h 0.6305 0.012 1.1977 0.177 Uiso 1 calc R
n12 n 1.0605(2) 0.16248(8) 1.3740(2) 0.1336(14) Uani 1 d .
h12a h 1.0208 0.1535 1.3567 0.16 Uiso 1 calc R
n13 n 0.9364(2) 0.17020(7) 1.39688(15) 0.1043(10) Uani 1 d .
n14 n 0.81502(18) 0.14052(10) 1.33037(15) 0.1406(17) Uani 1 d .
h14 h 0.8593 0.1401 1.3323 0.169 Uiso 1 calc R
n15 n 0.7862(2) 0.10593(8) 1.25738(17) 0.149(2) Uani 1 d .
n16 n 0.7655(4) 0.06982(8) 1.18204(17) 0.260(5) Uani 1 d .
h16 h 0.7997 0.0769 1.1714 0.313 Uiso 1 calc R
n17 n 0.8506(5) 0.04123(7) 1.13855(19) 0.267(5) Uani 1 d GU
n18 n 0.9500(4) 0.06792(11) 1.09096(18) 0.201(4) Uani 1 d .
h18 h 0.9157 0.0754 1.1008 0.241 Uiso 1 calc R
n19 n 0.9400(3) 0.10137(8) 1.01853(17) 0.142(2) Uani 1 d .
n20 n 0.9106(2) 0.13663(6) 0.94166(14) 0.1060(10) Uani 1 d .
h20a h 0.867 0.1362 0.9416 0.127 Uiso 1 calc R
n21 n 0.79953(16) 0.16885(7) 0.87379(14) 0.0984(9) Uani 1 d .
n22 n 0.6723(2) 0.16065(8) 0.8892(2) 0.1218(12) Uani 1 d .
h22a h 0.7107 0.1508 0.9063 0.146 Uiso 1 calc R
o1 o 1.1713(2) -0.03017(9) 1.01926(16) 0.1625(15) Uani 1 d .
o2 o 1.3662(3) -0.05020(10) 1.22599(19) 0.193(2) Uani 1 d .
o3 o 1.2389(3) 0.01282(12) 1.33676(14) 0.194(2) Uani 1 d .
o4 o 0.9512(2) 0.12597(9) 1.29987(17) 0.1648(17) Uani 1 d .
o5 o 0.8709(3) 0.20215(5) 1.1380(4) 0.213(2) Uani 1 d .
o6 o 0.7789(2) 0.12518(8) 0.96793(17) 0.1491(14) Uani 1 d .
o7 o 0.4857(3) 0.01267(11) 0.93526(16) 0.191(2) Uani 1 d .
o8 o 0.3576(3) -0.05036(12) 1.04591(19) 0.205(2) Uani 1 d .
o9 o 0.5509(3) -0.02825(10) 1.25316(14) 0.1824(19) Uani 1 d .
o10 o 1.11742(19) 0.19355(7) 1.45236(18) 0.1388(12) Uani 1 d .
o11 o 0.9165(4) 0.23048(16) 1.5219(4) 0.282(4) Uani 1 d .
o12 o 0.7484(3) 0.16637(12) 1.3795(3) 0.201(2) Uani 1 d .
o13 o 0.6761(3) 0.03808(8) 1.15668(14) 0.192(2) Uani 1 d .
o14 o 0.8177(3) -0.04430(7) 1.14037(15) 0.216(3) Uani 1 d .
o15 o 1.0253(3) 0.02977(9) 1.12202(14) 0.282(4) Uani 1 d .
o16 o 0.9867(2) 0.16118(10) 0.9012(3) 0.1765(18) Uani 1 d .
o17 o 0.8256(4) 0.22902(12) 0.7487(4) 0.241(3) Uani 1 d .
o18 o 0.61951(19) 0.19476(7) 0.81631(18) 0.1425(12) Uani 1 d .

loop_
_atom_site_aniso_label
_atom_site_aniso_U_11
_atom_site_aniso_U_22
_atom_site_aniso_U_33
_atom_site_aniso_U_23
_atom_site_aniso_U_13
_atom_site_aniso_U_12
c1 0.147(5) 0.139(4) 0.055(2) -0.013(2) -0.030(2) 0.036(4)
c2 0.294(10) 0.130(4) 0.051(2) -0.022(2) -0.048(4) 0.050(5)
c3 0.223(9) 0.226(8) 0.071(3) -0.042(4) -0.058(4) 0.144(8)
c4 0.188(7) 0.183(5) 0.058(2) -0.025(3) -0.022(3) 0.111(6)
c5 0.133(5) 0.333(11) 0.050(2) -0.009(4) -0.019(3) 0.146(7)
c6 0.265(13) 0.308(13) 0.065(3) -0.020(6) -0.001(5) 0.097(11)
c7 0.211(10) 0.306(12) 0.046(2) -0.010(4) -0.003(3) 0.102(9)
c8 0.348(19) 0.302(14) 0.066(3) -0.051(6) -0.009(6) -0.069(14)
c9 0.171(8) 0.281(11) 0.110(5) -0.087(6) -0.017(5) -0.015(7)
c10 0.157(7) 0.220(7) 0.087(3) -0.053(4) -0.001(4) 0.024(6)
c11 0.127(5) 0.185(5) 0.069(2) -0.034(3) -0.017(3) 0.033(4)
c12 0.168(6) 0.141(4) 0.071(2) -0.032(3) -0.008(3) 0.042(4)
c13 0.150(5) 0.185(6) 0.066(2) -0.012(3) -0.010(3) 0.086(5)
c14 0.192(6) 0.135(4) 0.054(2) -0.032(2) -0.036(3) 0.064(4)
c15 0.128(5) 0.201(6) 0.053(2) -0.017(3) -0.016(2) 0.061(5)
c16 0.128(5) 0.245(7) 0.0446(19) -0.033(3) -0.010(2) 0.071(5)
c17 0.204(7) 0.125(3) 0.065(2) -0.001(2) -0.001(3) 0.029(4)
c18 0.187(5) 0.149(4) 0.0476(17) -0.0141(19) -0.020(2) 0.005(3)
c19 0.114(4) 0.159(4) 0.070(2) 0.032(2) -0.042(2) 0.001(3)
c20 0.173(6) 0.213(6) 0.067(2) -0.013(3) 0.007(3) -0.019(5)
c21 0.150(5) 0.182(5) 0.106(4) 0.015(4) -0.041(4) 0.031(4)
c22 0.149(5) 0.195(5) 0.056(2) -0.014(3) -0.006(3) -0.004(4)
c23 0.131(4) 0.199(5) 0.055(2) 0.012(3) -0.018(2) -0.024(4)
c24 0.118(4) 0.195(5) 0.0478(19) 0.008(2) -0.014(2) -0.019(3)
c25 0.138(4) 0.149(3) 0.0426(16) -0.0098(18) -0.0163(19) -0.025(3)
c26 0.116(4) 0.200(5) 0.057(2) 0.017(3) -0.021(2) -0.051(4)
c27 0.173(6) 0.215(6) 0.060(2) -0.043(3) 0.041(3) -0.092(5)
c28 0.145(4) 0.190(5) 0.0538(19) -0.016(2) 0.003(2) -0.088(4)
c29 0.150(4) 0.144(4) 0.063(2) -0.011(2) -0.004(2) -0.065(3)
c30 0.183(6) 0.141(4) 0.084(3) -0.029(3) 0.033(3) -0.061(4)
c31 0.183(5) 0.099(3) 0.123(4) -0.029(3) 0.091(4) -0.022(3)
c32 0.153(5) 0.129(4) 0.217(7) -0.075(5) 0.113(5) -0.055(4)
c33 0.114(4) 0.115(4) 0.414(15) 0.139(7) 0.106(7) 0.026(4)
c34 0.116(5) 0.132(5) 0.303(10) -0.009(6) 0.112(6) 0.001(4)
c35 0.164(5) 0.086(3) 0.162(5) 0.028(3) 0.081(4) 0.018(3)
c36 0.157(5) 0.121(3) 0.112(3) 0.039(3) 0.062(3) 0.066(3)
c37 0.200(5) 0.098(3) 0.0538(18) 0.0191(17) 0.012(2) 0.048(3)
c38 0.163(5) 0.174(4) 0.071(3) 0.038(3) 0.039(3) 0.078(4)
c39 0.190(7) 0.267(8) 0.041(2) -0.011(3) -0.036(3) 0.103(6)
c40 0.162(5) 0.188(5) 0.059(2) 0.018(3) 0.001(3) 0.068(4)
c41 0.184(5) 0.144(4) 0.0529(18) 0.011(2) 0.019(2) 0.074(4)
c42 0.189(6) 0.133(3) 0.0540(19) -0.003(2) -0.015(3) 0.020(3)
c43 0.158(5) 0.137(3) 0.057(2) -0.009(2) -0.022(2) 0.000(3)
c44 0.094(3) 0.187(5) 0.085(3) -0.044(3) -0.027(2) 0.011(3)
c45 0.130(4) 0.196(5) 0.055(2) 0.003(2) 0.002(2) 0.000(3)
c46 0.109(4) 0.163(4) 0.082(3) -0.010(3) -0.035(2) -0.017(3)
c47 0.205(7) 0.173(4) 0.060(2) 0.030(3) 0.013(3) 0.050(5)
c48 0.139(4) 0.198(5) 0.066(2) -0.005(3) -0.014(2) -0.044(4)
c49 0.158(5) 0.225(6) 0.0383(16) 0.006(2) -0.030(2) -0.059(4)
c50 0.247(9) 0.174(5) 0.045(2) 0.035(3) -0.027(3) -0.099(6)
c51 0.163(6) 0.222(7) 0.053(2) 0.028(3) -0.021(3) -0.097(5)
c52 0.223(9) 0.153(4) 0.047(2) 0.042(2) -0.017(3) -0.032(5)
c53 0.118(4) 0.273(10) 0.0419(18) 0.044(3) -0.028(2) -0.099(6)
c54 0.295(13) 0.181(6) 0.056(2) 0.029(3) -0.003(4) -0.063(7)
c55 0.115(4) 0.250(8) 0.053(2) 0.021(3) -0.019(2) -0.063(5)
c56 0.177(7) 0.149(5) 0.052(2) 0.015(2) -0.014(3) -0.005(4)
c57 0.146(5) 0.250(9) 0.066(3) 0.032(4) 0.007(3) -0.021(6)
c58 0.335(14) 0.168(6) 0.069(3) 0.036(3) -0.011(5) 0.003(8)
c59 0.192(8) 0.280(11) 0.074(3) 0.056(4) -0.008(4) -0.044(7)
c60 0.279(11) 0.142(4) 0.0365(17) 0.027(2) -0.003(3) -0.003(6)
c61 0.133(5) 0.254(9) 0.059(2) 0.032(4) 0.001(3) -0.082(6)
c62 0.185(6) 0.120(3) 0.067(2) 0.031(2) -0.001(3) -0.043(4)
c63 0.128(4) 0.175(5) 0.0387(17) 0.014(2) -0.020(2) -0.065(4)
c64 0.176(6) 0.166(5) 0.0346(16) 0.020(2) -0.023(2) -0.076(5)
c65 0.148(5) 0.163(5) 0.0483(19) 0.015(2) -0.015(2) -0.050(4)
c66 0.185(6) 0.147(5) 0.143(4) -0.060(4) 0.101(4) -0.041(4)
c67 0.137(4) 0.118(3) 0.172(5) -0.037(3) 0.083(4) -0.026(3)
c68 0.164(6) 0.257(9) 0.093(3) -0.047(4) 0.066(3) 0.013(6)
c69 0.118(4) 0.151(4) 0.118(4) -0.019(3) 0.040(3) -0.032(3)
c70 0.122(4) 0.156(4) 0.098(3) -0.043(3) 0.036(3) -0.021(3)
c71 0.176(6) 0.202(6) 0.153(5) -0.087(5) 0.078(5) -0.077(5)
c72 0.130(5) 0.331(11) 0.111(4) -0.089(6) 0.049(3) -0.122(7)
c73 0.125(6) 0.231(8) 0.244(11) 0.030(8) 0.054(6) -0.037(6)
c74 0.247(10) 0.195(6) 0.114(5) -0.053(4) 0.017(5) -0.079(6)
c75 0.147(6) 0.183(7) 0.179(8) -0.019(5) 0.008(5) -0.010(5)
c76 0.130(5) 0.189(6) 0.131(4) -0.078(5) 0.029(4) -0.045(4)
c77 0.139(5) 0.121(4) 0.129(4) -0.069(3) 0.036(3) -0.038(3)
c78 0.130(4) 0.141(4) 0.106(3) -0.048(3) 0.060(3) -0.043(3)
c79 0.114(4) 0.137(4) 0.174(6) -0.064(4) 0.050(4) -0.043(3)
c80 0.091(3) 0.176(6) 0.183(6) -0.113(5) 0.062(4) -0.038(3)
c81 0.089(3) 0.178(5) 0.127(4) -0.078(4) 0.057(3) -0.046(3)
c82 0.140(5) 0.100(3) 0.219(7) -0.053(4) 0.096(5) -0.036(3)
c83 0.120(4) 0.117(3) 0.121(3) -0.029(2) 0.061(3) -0.022(3)
c84 0.144(4) 0.117(3) 0.086(2) -0.025(2) 0.037(3) -0.040(3)
c85 0.097(4) 0.193(5) 0.137(4) -0.065(4) 0.053(3) -0.012(3)
c86 0.200(8) 0.139(5) 0.216(7) -0.081(5) 0.079(6) -0.032(5)
c87 0.172(7) 0.152(5) 0.191(7) -0.005(5) 0.111(6) 0.000(4)
c88 0.076(3) 0.145(4) 0.129(4) -0.006(3) 0.041(2) -0.020(2)
c89 0.550(17) 0.108(3) 0.113(4) 0.040(3) 0.191(7) 0.081(6)
c90 0.122(4) 0.147(3) 0.0660(19) 0.030(2) 0.013(2) -0.026(3)
c91 0.102(4) 0.221(6) 0.086(3) 0.048(3) 0.003(2) -0.048(4)
c92 0.173(6) 0.188(5) 0.077(2) 0.006(3) 0.014(3) -0.044(4)
c93 0.102(3) 0.125(3) 0.097(3) 0.007(2) 0.001(2) -0.052(3)
c94 0.188(6) 0.179(5) 0.085(2) 0.053(3) -0.069(3) -0.132(4)
c95 0.295(9) 0.216(7) 0.056(3) 0.043(3) -0.057(4) -0.158(7)
c96 0.67(2) 0.080(3) 0.0356(18) -0.0079(16) 0.013(4) 0.079(6)
c97 0.217(6) 0.117(3) 0.056(2) 0.0146(19) -0.017(3) -0.001(3)
c98 0.356(10) 0.091(3) 0.0370(14) -0.0035(17) -0.037(3) 0.062(4)
c99 0.69(2) 0.072(3) 0.053(2) -0.001(2) -0.085(6) -0.001(6)
c100 0.466(15) 0.101(3) 0.046(2) -0.014(2) -0.073(5) 0.062(5)
c101 0.314(9) 0.197(5) 0.0425(17) -0.032(2) -0.054(3) 0.146(6)
c102 0.129(5) 0.228(8) 0.116(5) -0.118(6) -0.036(5) 0.071(6)
c103 0.163(6) 0.222(6) 0.126(4) -0.097(4) 0.090(4) -0.077(6)
c104 0.084(3) 0.184(5) 0.176(5) -0.094(4) 0.015(3) 0.029(3)
c105 0.106(4) 0.261(7) 0.168(5) -0.133(5) -0.035(4) 0.069(4)
c106 0.117(4) 0.155(5) 0.121(4) -0.068(4) -0.042(3) 0.044(4)
c107 0.0445(19) 0.152(4) 0.146(4) -0.036(3) 0.016(2) 0.008(2)
c108 0.152(5) 0.117(3) 0.113(3) -0.002(2) 0.047(3) -0.003(3)
c109 0.140(5) 0.168(4) 0.218(6) 0.021(5) 0.119(5) 0.001(4)
c110 0.201(8) 0.220(7) 0.220(7) 0.087(6) 0.145(7) 0.034(6)
c111 0.167(5) 0.127(3) 0.148(4) 0.047(3) 0.078(4) 0.022(3)
c112 0.083(2) 0.141(3) 0.0827(19) 0.013(2) 0.0397(18) 0.010(2)
c113 0.091(3) 0.131(3) 0.113(3) 0.051(2) 0.021(2) 0.029(2)
c114 0.104(4) 0.152(4) 0.258(8) 0.077(5) 0.089(5) 0.036(3)
c115 0.118(4) 0.143(4) 0.285(9) 0.103(5) 0.127(5) 0.065(3)
c116 0.225(7) 0.179(5) 0.296(10) 0.165(7) 0.164(7) 0.061(5)
c117 0.242(7) 0.146(4) 0.268(8) 0.140(5) 0.195(7) 0.122(5)
c118 0.163(5) 0.256(8) 0.286(10) 0.199(8) 0.148(6) 0.131(6)
c119 0.212(9) 0.316(12) 0.152(7) 0.147(8) 0.092(7) 0.095(9)
c120 0.129(5) 0.451(16) 0.095(4) 0.113(6) 0.058(4) 0.108(8)
c121 0.104(3) 0.223(6) 0.140(5) 0.087(5) 0.050(3) 0.048(4)
c122 0.250(10) 0.325(12) 0.104(4) 0.094(6) 0.010(5) 0.090(9)
c123 0.225(9) 0.236(8) 0.135(5) 0.014(5) -0.021(5) 0.016(6)
c124 0.148(5) 0.218(7) 0.109(4) 0.064(4) 0.016(3) 0.037(4)
c125 0.108(3) 0.155(4) 0.134(4) 0.064(4) 0.025(3) 0.041(3)
c126 0.098(3) 0.184(5) 0.118(3) 0.073(3) 0.028(2) 0.043(3)
c127 0.128(4) 0.107(3) 0.151(4) 0.061(3) 0.051(3) 0.046(3)
c128 0.106(3) 0.146(4) 0.174(4) 0.090(3) 0.073(3) 0.061(3)
c129 0.109(4) 0.195(5) 0.136(4) 0.098(4) 0.063(3) 0.066(4)
c130 0.112(4) 0.211(6) 0.121(3) 0.095(4) 0.062(3) 0.078(4)
c131 0.241(9) 0.282(9) 0.119(5) 0.074(6) -0.069(5) 0.063(7)
c132 0.450(18) 0.380(14) 0.164(8) 0.127(9) -0.146(9) -0.226(14)
c133 0.36(2) 0.422(17) 0.287(17) 0.073(15) -0.123(14) -0.204(17)
c143 0.211(7) 0.133(4) 0.149(5) 0.027(3) -0.006(4) 0.011(4)
c144 0.275(11) 0.168(6) 0.49(2) 0.197(10) 0.202(13) 0.061(6)
c145 0.172(9) 0.330(14) 0.44(2) 0.207(15) 0.003(10) -0.037(9)
c155 0.123(5) 0.448(15) 0.067(3) -0.011(5) -0.014(3) -0.023(6)
c156 0.283(12) 0.314(11) 0.110(5) -0.057(6) 0.011(6) 0.062(9)
c157 0.64(4) 0.39(2) 0.218(13) -0.023(13) 0.031(17) -0.27(2)
c167 0.205(10) 0.364(15) 0.46(2) -0.255(16) 0.141(12) -0.036(11)
c179 0.458(14) 0.212(6) 0.0575(18) -0.007(3) -0.023(4) 0.236(9)
c180 0.571(16) 0.073(2) 0.0702(19) -0.001(2) -0.016(4) -0.057(6)
c181 0.56(3) 0.334(15) 0.40(2) 0.141(16) 0.081(18) -0.181(18)
c191 0.282(10) 0.168(5) 0.317(11) 0.149(7) 0.220(9) 0.095(6)
c192 0.327(13) 0.196(7) 0.418(17) 0.184(9) 0.228(13) 0.056(8)
c193 0.316(14) 0.215(8) 0.55(2) 0.194(12) 0.307(16) 0.114(9)
c194 0.265(12) 0.375(14) 0.59(2) 0.382(17) 0.114(13) -0.006(10)
c195 0.207(9) 0.318(12) 0.47(2) 0.205(13) 0.186(11) 0.033(8)
c196 0.367(19) 0.51(2) 0.72(4) 0.44(3) 0.40(2) 0.240(17)
c197 0.189(10) 0.362(15) 0.70(3) 0.242(17) 0.268(16) 0.069(9)
n1 0.213(5) 0.109(2) 0.0679(18) -0.0050(16) -0.049(2) 0.047(3)
n2 0.166(4) 0.163(3) 0.0365(12) -0.0019(15) -0.0058(16) -0.010(3)
n3 0.118(3) 0.157(3) 0.0581(15) 0.0145(16) -0.0299(16) -0.036(2)
n4 0.168(4) 0.116(2) 0.0542(14) -0.0107(14) 0.0030(18) -0.042(2)
n5 0.187(4) 0.0894(19) 0.0703(17) -0.0248(14) 0.020(2) -0.046(2)
n6 0.180(3) 0.0921(15) 0.0941(15) 0.0025(19) 0.0600(18) 0.001(2)
n7 0.240(5) 0.0883(19) 0.0651(17) 0.0140(14) 0.029(2) 0.030(2)
n8 0.174(4) 0.103(2) 0.0558(14) 0.0111(14) -0.0063(18) 0.046(2)
n9 0.202(4) 0.117(2) 0.0487(14) 0.0053(14) -0.0186(19) 0.017(2)
n10 0.147(4) 0.146(3) 0.081(2) 0.000(2) -0.034(2) 0.006(3)
n11 0.174(4) 0.182(3) 0.0398(13) 0.0094(17) -0.0214(18) -0.011(3)
n12 0.132(3) 0.136(3) 0.141(3) -0.059(2) 0.058(3) -0.055(2)
n13 0.109(3) 0.125(2) 0.0856(19) 0.0062(17) 0.0420(18) -0.0167(19)
n14 0.074(2) 0.246(5) 0.0837(19) 0.076(3) 0.0051(16) -0.033(2)
n15 0.154(4) 0.144(3) 0.088(2) 0.057(2) -0.034(2) -0.075(3)
n16 0.480(11) 0.101(2) 0.0607(18) 0.0314(17) -0.083(4) -0.116(4)
n17 0.510(11) 0.0956(19) 0.0502(13) 0.0020(17) -0.087(3) 0.052(4)
n18 0.267(9) 0.196(6) 0.064(2) -0.043(3) -0.038(3) 0.120(6)
n19 0.164(4) 0.123(3) 0.079(2) -0.030(2) -0.032(3) 0.048(3)
n20 0.105(2) 0.107(2) 0.0830(18) -0.0223(16) 0.0030(17) 0.0198(18)
n21 0.0659(19) 0.130(2) 0.0912(19) 0.0114(17) 0.0166(16) 0.0104(17)
n22 0.092(2) 0.129(3) 0.155(3) 0.048(2) 0.055(2) 0.020(2)
o1 0.157(3) 0.191(3) 0.089(2) -0.006(2) -0.022(2) 0.026(3)
o2 0.193(4) 0.223(4) 0.098(2) -0.008(3) -0.032(3) 0.042(3)
o3 0.181(4) 0.304(6) 0.0502(15) -0.012(2) -0.0188(18) 0.025(4)
o4 0.175(4) 0.212(4) 0.121(2) -0.099(3) 0.070(2) -0.092(3)
o5 0.116(2) 0.0982(17) 0.388(7) 0.028(4) 0.042(3) 0.015(2)
o6 0.163(3) 0.179(3) 0.126(2) 0.078(2) 0.077(2) 0.086(3)
o7 0.165(4) 0.281(5) 0.0672(17) -0.014(2) -0.035(2) 0.007(3)
o8 0.154(4) 0.291(6) 0.098(2) -0.020(3) -0.046(2) -0.042(4)
o9 0.202(4) 0.244(4) 0.0606(15) 0.003(2) -0.0065(19) -0.048(3)
o10 0.102(2) 0.158(3) 0.148(3) -0.059(2) 0.0317(19) -0.0425(19)
o11 0.240(7) 0.323(7) 0.375(10) -0.189(8) 0.224(7) -0.098(6)
o12 0.145(4) 0.243(5) 0.239(6) -0.063(4) 0.098(4) -0.037(3)
o13 0.294(6) 0.166(3) 0.0665(15) 0.0095(17) -0.001(2) -0.091(3)
o14 0.368(7) 0.127(2) 0.0731(16) -0.0114(16) -0.025(3) 0.009(3)
o15 0.399(8) 0.233(4) 0.0675(18) -0.068(2) -0.103(3) 0.215(5)
o16 0.091(2) 0.215(4) 0.242(5) -0.049(3) 0.081(3) -0.023(2)
o17 0.236(6) 0.224(5) 0.341(8) 0.136(5) 0.200(6) 0.035(4)
o18 0.120(3) 0.146(2) 0.150(3) 0.068(2) 0.032(2) 0.035(2)

loop_
_atom_type_symbol
_atom_type_description
_atom_type_scat_dispersion_real
_atom_type_scat_dispersion_imag
_atom_type_scat_source
c c 0.0181 0.0091 'international tables vol c tables 4.2.6.8 and 6.1.1.4'
h h 0 0 'international tables vol c tables 4.2.6.8 and 6.1.1.4'
n n 0.0311 0.018 'international tables vol c tables 4.2.6.8 and 6.1.1.4'
o o 0.0492 0.0322 'international tables vol c tables 4.2.6.8 and 6.1.1.4'
cl cl 0.3639 0.7018 'international tables vol c tables 4.2.6.8 and 6.1.1.4'

loop_
_geom_angle_atom_site_label_1
_geom_angle_atom_site_label_2
_geom_angle_atom_site_label_3
_geom_angle
c17 c1 c2 122.1(7)
c17 c1 c14 121.5(6)
c2 c1 c14 116.4(7)
c1 c2 c3 119.1(7)
c4 c3 c2 121.4(7)
c3 c4 c15 122.5(9)
c3 c4 c5 121.8(8)
c15 c4 c5 115.6(9)
c6 c5 c4 123.7(9)
c5 c6 c7 125.9(14)
c8 c7 c16 122.8(12)
c8 c7 c6 126.7(16)
c16 c7 c6 110.4(13)
c7 c8 c9 119.7(17)
c10 c9 c8 118.8(13)
c9 c10 c11 129.1(9)
c12 c11 c16 120.0(7)
c12 c11 c10 128.5(7)
c16 c11 c10 111.3(8)
c13 c12 c11 126.0(6)
c12 c13 c14 119.0(7)
c15 c14 c1 119.2(6)
c15 c14 c13 118.2(7)
c1 c14 c13 122.6(8)
c4 c15 c14 121.3(8)
c4 c15 c16 118.5(7)
c14 c15 c16 120.0(6)
c11 c16 c7 118.1(9)
c11 c16 c15 116.3(7)
c7 c16 c15 125.5(8)
c1 c17 n1 115.2(5)
n1 c18 o1 126.3(3)
n1 c18 c19 120.5(5)
o1 c18 c19 113.1(5)
n2 c19 c20 128.5(3)
n2 c19 c18 112.3(4)
c20 c19 c18 119.2(5)
c19 c20 c21 112.7(6)
c22 c21 c20 119.7(6)
c22 c21 o2 131.0(5)
c20 c21 o2 109.1(7)
c23 c22 c21 119.2(4)
c22 c23 n2 125.0(6)
c22 c23 c24 113.3(4)
n2 c23 c24 121.7(6)
o3 c24 c23 125.8(5)
o3 c24 n3 117.8(5)
c23 c24 n3 116.0(3)
n4 c25 c26 126.8(5)
n4 c25 n3 111.8(3)
c26 c25 n3 121.4(5)
c27 c26 c25 115.1(6)
c26 c27 c28 121.0(4)
c29 c28 c27 116.6(6)
n4 c29 n5 112.4(3)
n4 c29 c28 124.4(5)
n5 c29 c28 123.2(6)
o4 c30 n5 125.7(5)
o4 c30 c31 118.7(5)
n5 c30 c31 115.3(4)
n6 c31 c32 120.3(6)
n6 c31 c30 118.4(4)
c32 c31 c30 121.2(5)
c33 c32 c31 114.0(7)
c34 c33 c32 129.0(7)
c34 c33 o5 128.6(8)
c32 c33 o5 102.4(11)
c33 c34 c35 108.6(8)
n6 c35 c34 129.5(7)
n6 c35 c36 117.6(4)
c34 c35 c36 111.5(7)
o6 c36 n7 124.6(5)
o6 c36 c35 120.3(5)
n7 c36 c35 115.1(4)
n8 c37 c38 125.0(5)
n8 c37 n7 111.7(3)
c38 c37 n7 123.1(5)
c39 c38 c37 116.7(7)
c38 c39 c40 121.1(5)
c41 c40 c39 116.7(6)
n8 c41 c40 123.5(6)
n8 c41 n9 114.8(3)
c40 c41 n9 121.6(6)
o7 c42 n9 132.6(6)
o7 c42 c43 112.0(5)
n9 c42 c43 115.3(3)
n10 c43 c44 123.1(5)
n10 c43 c42 113.8(4)
c44 c43 c42 123.1(4)
c45 c44 c43 120.2(4)
o8 c45 c44 125.0(4)
o8 c45 c46 115.7(5)
c44 c45 c46 119.2(6)
c45 c46 c47 117.8(6)
n10 c47 c46 124.0(4)
n10 c47 c48 118.6(6)
c46 c47 c48 117.3(5)
o9 c48 n11 121.1(4)
o9 c48 c47 124.4(5)
n11 c48 c47 113.8(5)
n11 c49 c50 107.8(5)
c51 c50 c63 120.0(9)
c51 c50 c49 118.2(9)
c63 c50 c49 121.7(5)
c52 c51 c50 120.2(10)
c53 c52 c51 121.4(8)
c52 c53 c54 125.4(9)
c52 c53 c64 123.2(8)
c54 c53 c64 111.3(10)
c53 c54 c55 129.8(9)
c56 c55 c54 118.1(7)
c57 c56 c55 128.3(9)
c57 c56 c65 117.8(7)
c55 c56 c65 113.9(6)
c56 c57 c58 125.5(9)
c57 c58 c59 121.5(9)
c60 c59 c58 111.9(9)
c59 c60 c61 117.3(9)
c59 c60 c65 127.1(10)
c61 c60 c65 115.5(7)
c62 c61 c60 121.0(7)
c61 c62 c63 121.4(7)
c64 c63 c50 121.0(6)
c64 c63 c62 118.8(7)
c50 c63 c62 120.2(7)
c65 c64 c63 122.1(6)
c65 c64 c53 124.0(8)
c63 c64 c53 113.8(8)
c64 c65 c60 121.1(7)
c64 c65 c56 122.8(6)
c60 c65 c56 116.0(8)
c79 c66 c82 124.0(5)
c79 c66 c67 111.8(6)
c82 c66 c67 124.2(6)
c68 c67 c66 114.5(6)
c69 c68 c67 135.7(7)
c68 c69 c80 104.8(7)
c68 c69 c70 127.2(6)
c80 c69 c70 127.6(7)
c71 c70 c69 123.7(6)
c70 c71 c72 117.3(8)
c73 c72 c81 123.1(8)
c73 c72 c71 119.0(9)
c81 c72 c71 117.7(10)
c74 c73 c72 119.5(10)
c73 c74 c75 118.6(9)
c74 c75 c76 124.2(8)
c75 c76 c81 116.3(7)
c75 c76 c77 121.5(6)
c81 c76 c77 122.2(8)
c78 c77 c76 122.3(5)
c77 c78 c79 117.2(5)
c80 c79 c66 119.1(6)
c80 c79 c78 123.3(7)
c66 c79 c78 117.6(7)
c79 c80 c69 133.4(8)
c79 c80 c81 120.1(5)
c69 c80 c81 106.5(7)
c72 c81 c76 117.8(8)
c72 c81 c80 126.7(6)
c76 c81 c80 114.5(6)
n12 c82 c66 114.2(6)
o10 c83 n12 127.5(4)
o10 c83 c84 121.4(4)
n12 c83 c84 110.9(4)
n13 c84 c85 120.9(5)
n13 c84 c83 123.6(4)
c85 c84 c83 115.4(4)
c86 c85 c84 119.1(5)
o11 c86 c85 126.0(7)
o11 c86 c87 112.0(7)
c85 c86 c87 120.7(6)
c88 c87 c86 114.7(6)
c87 c88 n13 124.8(5)
c87 c88 c89 110.8(5)
n13 c88 c89 123.9(4)
o12 c89 n14 152.8(11)
o12 c89 c88 110.7(6)
n14 c89 c88 95.1(7)
n15 c90 c91 124.1(5)
n15 c90 n14 111.4(4)
c91 c90 n14 124.5(5)
c92 c91 c90 126.2(7)
c91 c92 c93 111.7(7)
c92 c93 c94 128.4(4)
n16 c94 n15 120.5(6)
n16 c94 c93 132.5(4)
n15 c94 c93 107.0(6)
c96 c95 n16 126.2(8)
c96 c95 o13 122.4(6)
n16 c95 o13 111.3(10)
c95 c96 c97 127.8(5)
c95 c96 n17 113.9(4)
c97 c96 n17 116.52(19)
c98 c97 c96 120
o14 c98 c97 111.5(4)
o14 c98 c99 128.5(4)
c97 c98 c99 120
c100 c99 c98 120
n17 c100 c99 125.6(4)
n17 c100 c101 118.5(4)
c99 c100 c101 115.5(3)
o15 c101 n18 126.4(10)
o15 c101 c100 127.3(7)
n18 c101 c100 106.0(7)
n18 c102 c103 121.0(11)
n18 c102 n19 122.8(8)
c103 c102 n19 116.2(13)
c104 c103 c102 126.6(12)
c103 c104 c105 117.3(7)
c106 c105 c104 111.6(8)
n19 c106 c105 119.6(7)
n19 c106 n20 118.8(7)
c105 c106 n20 121.6(8)
o16 c107 n20 123.7(5)
o16 c107 c108 123.2(6)
n20 c107 c108 113.0(4)
n21 c108 c109 125.5(6)
n21 c108 c107 120.3(4)
c109 c108 c107 114.0(6)
c110 c109 c108 112.4(6)
c111 c110 c109 124.6(6)
c111 c110 o17 121.4(8)
c109 c110 o17 113.5(7)
c110 c111 c112 118.1(6)
c111 c112 n21 123.6(4)
c111 c112 c113 120.5(5)
n21 c112 c113 115.8(3)
o18 c113 n22 123.4(4)
o18 c113 c112 120.4(4)
n22 c113 c112 116.1(3)
n22 c114 c115 109.9(6)
c128 c115 c116 131.7(9)
c128 c115 c114 122.1(5)
c116 c115 c114 106.2(8)
c115 c116 c117 108.1(9)
c118 c117 c116 122.1(5)
c117 c118 c119 121.1(7)
c117 c118 c129 131.1(9)
c119 c118 c129 107.8(11)
c118 c119 c120 125.1(9)
c119 c120 c121 117.8(7)
c122 c121 c120 122.7(8)
c122 c121 c130 115.9(6)
c120 c121 c130 121.4(9)
c121 c122 c123 121.9(8)
c124 c123 c122 118.2(9)
c123 c124 c125 123.3(8)
c124 c125 c130 118.8(7)
c124 c125 c126 126.4(5)
c130 c125 c126 114.7(7)
c127 c126 c125 125.4(5)
c126 c127 c128 120.8(6)
c115 c128 c127 125.1(7)
c115 c128 c129 122.6(6)
c127 c128 c129 112.3(6)
c130 c129 c118 135.5(8)
c130 c129 c128 120.8(5)
c118 c129 c128 103.7(8)
c129 c130 c125 125.5(7)
c129 c130 c121 111.9(6)
c125 c130 c121 121.6(8)
c132 c131 o2 104.3(8)
c133 c132 c131 152.6(11)
c144 c143 o5 117.9(8)
c143 c144 c145 119.9(14)
c156 c155 o8 112.3(8)
c155 c156 c157 92.2(11)
o14 c179 c180 105.4(10)
c181 c180 c179 163(2)
o17 c191 c192 102.5(7)
c193 c192 c191 105.0(9)
c192 c193 c194 110.8(9)
c193 c194 c195 124.8(11)
c196 c195 c194 121.7(11)
c195 c196 c197 115.1(11)
c18 n1 c17 125.6(5)
c19 n2 c23 114.9(4)
c24 n3 c25 131.2(3)
c25 n4 c29 115.9(3)
c30 n5 c29 126.8(4)
c31 n6 c35 117.1(3)
c36 n7 c37 126.8(3)
c41 n8 c37 116.5(3)
c42 n9 c41 123.5(3)
c43 n10 c47 115.5(5)
c48 n11 c49 120.6(4)
c83 n12 c82 122.3(4)
c84 n13 c88 118.5(4)
c90 n14 c89 110.2(6)
c90 n15 c94 122.3(5)
c94 n16 c95 129.2(8)
c100 n17 c96 117.9(3)
c102 n18 c101 125.4(9)
c106 n19 c102 128.4(8)
c107 n20 c106 128.0(5)
c108 n21 c112 115.3(4)
c113 n22 c114 123.1(4)
c21 o2 c131 117.7(6)
c33 o5 c143 100.3(6)
c45 o8 c155 117.8(6)
c86 o11 c167 113.9(6)
c98 o14 c179 110.0(6)
c191 o17 c110 117.4(6)

loop_
_geom_bond_atom_site_label_1
_geom_bond_atom_site_label_2
_geom_bond_distance
c1 c17 1.383(9)
c1 c2 1.428(9)
c1 c14 1.429(9)
c2 c3 1.477(14)
c3 c4 1.244(13)
c4 c15 1.373(8)
c4 c5 1.552(13)
c5 c6 1.315(15)
c6 c7 1.479(13)
c7 c8 1.316(16)
c7 c16 1.473(14)
c8 c9 1.371(17)
c9 c10 1.295(12)
c10 c11 1.434(11)
c11 c12 1.388(9)
c11 c16 1.429(8)
c12 c13 1.332(10)
c13 c14 1.494(7)
c14 c15 1.416(10)
c15 c16 1.535(10)
c17 n1 1.457(5)
c18 n1 1.178(6)
c18 o1 1.402(7)
c18 c19 1.571(5)
c19 n2 1.301(7)
c19 c20 1.382(9)
c20 c21 1.420(8)
c21 c22 1.376(10)
c21 o2 1.458(8)
c22 c23 1.317(9)
c23 n2 1.330(5)
c23 c24 1.396(9)
c24 o3 1.228(4)
c24 n3 1.407(7)
c25 n4 1.300(6)
c25 c26 1.388(6)
c25 n3 1.425(7)
c26 c27 1.370(10)
c27 c28 1.383(10)
c28 c29 1.381(6)
c29 n4 1.324(7)
c29 n5 1.326(6)
c30 o4 1.238(5)
c30 n5 1.329(7)
c30 c31 1.527(8)
c31 n6 1.323(6)
c31 c32 1.455(8)
c32 c33 1.388(13)
c33 c34 1.348(15)
c33 o5 1.464(9)
c34 c35 1.403(8)
c35 n6 1.330(6)
c35 c36 1.467(9)
c36 o6 1.255(5)
c36 n7 1.343(6)
c37 n8 1.332(7)
c37 c38 1.417(6)
c37 n7 1.480(6)
c38 c39 1.274(11)
c39 c40 1.439(12)
c40 c41 1.380(6)
c41 n8 1.298(7)
c41 n9 1.415(7)
c42 o7 1.228(5)
c42 n9 1.261(7)
c42 c43 1.626(9)
c43 n10 1.352(5)
c43 c44 1.403(8)
c44 c45 1.342(9)
c45 o8 1.310(7)
c45 c46 1.396(6)
c46 c47 1.398(9)
c47 n10 1.367(8)
c47 c48 1.483(6)
c48 o9 1.182(6)
c48 n11 1.412(7)
c49 n11 1.452(4)
c49 c50 1.530(11)
c50 c51 1.389(8)
c50 c63 1.427(10)
c51 c52 1.300(11)
c52 c53 1.300(11)
c53 c54 1.361(13)
c53 c64 1.508(9)
c54 c55 1.452(12)
c55 c56 1.433(9)
c56 c57 1.298(10)
c56 c65 1.552(10)
c57 c58 1.439(12)
c58 c59 1.533(14)
c59 c60 1.397(12)
c60 c61 1.426(11)
c60 c65 1.464(9)
c61 c62 1.301(11)
c62 c63 1.441(8)
c63 c64 1.335(9)
c64 c65 1.319(9)
c66 c79 1.386(9)
c66 c82 1.445(10)
c66 c67 1.527(7)
c67 c68 1.430(9)
c68 c69 1.197(9)
c69 c80 1.404(8)
c69 c70 1.411(8)
c70 c71 1.313(9)
c71 c72 1.447(9)
c72 c73 1.396(12)
c72 c81 1.416(10)
c73 c74 1.372(12)
c74 c75 1.390(11)
c75 c76 1.429(11)
c76 c81 1.430(8)
c76 c77 1.433(10)
c77 c78 1.329(8)
c78 c79 1.489(7)
c79 c80 1.330(10)
c80 c81 1.509(10)
c82 n12 1.437(6)
c83 o10 1.191(5)
c83 n12 1.345(5)
c83 c84 1.472(7)
c84 n13 1.322(5)
c84 c85 1.422(7)
c85 c86 1.392(10)
c86 o11 1.362(7)
c86 c87 1.410(11)
c87 c88 1.381(8)
c88 n13 1.389(5)
c88 c89 1.821(13)
c89 o12 0.980(9)
c89 n14 1.424(7)
c90 n15 1.357(7)
c90 c91 1.371(7)
c90 n14 1.375(6)
c91 c92 1.328(8)
c92 c93 1.411(8)
c93 c94 1.607(9)
c94 n16 1.259(11)
c94 n15 1.445(5)
c95 c96 1.127(14)
c95 n16 1.353(8)
c95 o13 1.372(10)
c96 c97 1.39
c96 n17 1.585(11)
c97 c98 1.39
c98 o14 1.372(4)
c98 c99 1.39
c99 c100 1.39
c100 n17 1.216(9)
c100 c101 1.820(13)
c101 o15 1.120(9)
c101 n18 1.463(9)
c102 n18 1.206(14)
c102 c103 1.277(9)
c102 n19 1.342(11)
c103 c104 1.279(10)
c104 c105 1.553(11)
c105 c106 1.427(10)
c106 n19 1.233(9)
c106 n20 1.477(7)
c107 o16 1.250(5)
c107 n20 1.382(7)
c107 c108 1.491(7)
c108 n21 1.276(6)
c108 c109 1.461(9)
c109 c110 1.337(11)
c110 c111 1.306(10)
c110 o17 1.453(8)
c111 c112 1.352(7)
c112 n21 1.361(5)
c112 c113 1.488(6)
c113 o18 1.245(5)
c113 n22 1.353(5)
c114 n22 1.428(7)
c114 c115 1.593(12)
c115 c128 1.355(10)
c115 c116 1.415(8)
c116 c117 1.510(14)
c117 c118 1.363(14)
c118 c119 1.411(15)
c118 c129 1.511(10)
c119 c120 1.416(15)
c120 c121 1.448(12)
c121 c122 1.381(13)
c121 c130 1.474(10)
c122 c123 1.438(13)
c123 c124 1.364(11)
c124 c125 1.373(10)
c125 c130 1.374(8)
c125 c126 1.425(9)
c126 c127 1.327(8)
c127 c128 1.422(7)
c128 c129 1.577(10)
c129 c130 1.265(10)
c131 c132 1.331(17)
c131 o2 1.488(7)
c132 c133 1.28(2)
c143 c144 1.273(9)
c143 o5 1.898(10)
c144 c145 1.353(17)
c155 c156 1.395(13)
c155 o8 1.411(6)
c156 c157 1.92(2)
c167 o11 1.593(13)
c179 o14 1.478(10)
c179 c180 1.535(11)
c180 c181 0.952(14)
c191 o17 1.449(10)
c191 c192 1.594(10)
c192 c193 1.446(15)
c193 c194 1.527(14)
c194 c195 1.568(15)
c195 c196 1.407(14)
c196 c197 1.439(15)

loop_
_platon_squeeze_void_nr
_platon_squeeze_void_average_x
_platon_squeeze_void_average_y
_platon_squeeze_void_average_z
_platon_squeeze_void_volume
_platon_squeeze_void_count_electrons
_platon_squeeze_void_content
1 -0.017 0.250 0.674 4723 1128 ' '
2 0.021 0.750 0.299 4723 1128 ' '
